data_2213987
loop_
_publ_author_name
'Wisser, Barbara'
'Janiak, Christoph'

_publ_section_title
;
 Redetermination of <i>trans</i>-diaquatetramethanolcobalt(II)
 bis(<i>rac</i>-1,1'-binaphthalene-2,2'-diylphosphate) methanol
 disolvate monohydrate: a two-dimensional supramolecular
 hydrogen-bonded network
;
_journal_coeditor_code WM2111
_journal_issue 6
_journal_name_full 'Acta Crystallographica Section E'
_journal_page_first m1732
_journal_page_last m1733
_journal_paper_doi 10.1107/S1600536807024166
_journal_volume 63
_journal_year 2007
_chemical_formula_iupac '[Co (C H4 O)4 (H2 O)2] (C20 H12 P O4)2, 2C H4 O, H2 O'
_chemical_formula_moiety 'C4 H20 Co O6 2+, 2(C20 H12 O4 P -), 2(C H4 O), H2 O'
_chemical_formula_sum 'C46 H54 Co O17 P2'
_chemical_formula_weight 999.76
_chemical_name_systematic
;
trans-Diaquatetramethanolcobalt(II)
bis(rac-1,1'-binaphthalene-2,2'-diylphosphate) methanol disolvate
monohydrate
;
_space_group_IT_number 15
_space_group_name_Hall '-C 2yc'
_symmetry_cell_setting monoclinic
_symmetry_space_group_name_Hall '-C 2yc'
_symmetry_space_group_name_H-M 'C 1 2/c 1'
_atom_sites_solution_hydrogens geom
_atom_sites_solution_primary direct
_atom_sites_solution_secondary difmap
_audit_creation_method SHELXL-97
_cell_angle_alpha 90.00
_cell_angle_beta 105.548(4)
_cell_angle_gamma 90.00
_cell_formula_units_Z 4
_cell_length_a 41.795(9)
_cell_length_b 8.6674(19)
_cell_length_c 13.161(3)
_cell_measurement_reflns_used 1024
_cell_measurement_temperature 203(2)
_cell_measurement_theta_max 19.95
_cell_measurement_theta_min 2.40
_cell_volume 4593.2(18)
_computing_cell_refinement 'SAINT (Bruker, 1997)'
_computing_data_collection 'SMART (Bruker, 1997)'
_computing_data_reduction SAINT
_computing_molecular_graphics 'Diamond (Crystal Impact, 2006)'
_computing_publication_material 'publCIF (Westrip, 2007)'
_computing_structure_refinement 'SHELXL97 (Sheldrick, 1997)'
_computing_structure_solution 'SHELXS97 (Sheldrick, 1997)'
_diffrn_ambient_temperature 203(2)
_diffrn_measured_fraction_theta_full 0.998
_diffrn_measured_fraction_theta_max 0.998
_diffrn_measurement_device_type 'Bruker APEX II CCD area-detector'
_diffrn_measurement_method '\\w scans'
_diffrn_radiation_monochromator graphite
_diffrn_radiation_source 'fine-focus sealed tube'
_diffrn_radiation_type 'Mo K\a'
_diffrn_radiation_wavelength 0.71073
_diffrn_reflns_av_R_equivalents 0.0847
_diffrn_reflns_av_sigmaI/netI 0.0799
_diffrn_reflns_limit_h_max 51
_diffrn_reflns_limit_h_min -51
_diffrn_reflns_limit_k_max 10
_diffrn_reflns_limit_k_min -10
_diffrn_reflns_limit_l_max 16
_diffrn_reflns_limit_l_min -16
_diffrn_reflns_number 17662
_diffrn_reflns_theta_full 26.00
_diffrn_reflns_theta_max 26.00
_diffrn_reflns_theta_min 2.02
_diffrn_standards_number 0
_exptl_absorpt_coefficient_mu 0.518
_exptl_absorpt_correction_T_max 0.9877
_exptl_absorpt_correction_T_min 0.7862
_exptl_absorpt_correction_type multi-scan
_exptl_absorpt_process_details
;
(SADABS; Sheldrick, 1996)
;
_exptl_crystal_colour pink
_exptl_crystal_density_diffrn 1.446
_exptl_crystal_density_method 'not measured'
_exptl_crystal_description plate
_exptl_crystal_F_000 2092
_exptl_crystal_size_max 0.49
_exptl_crystal_size_mid 0.26
_exptl_crystal_size_min 0.02
_refine_diff_density_max 0.528
_refine_diff_density_min -0.569
_refine_ls_extinction_method none
_refine_ls_goodness_of_fit_ref 0.988
_refine_ls_hydrogen_treatment mixed
_refine_ls_matrix_type full
_refine_ls_number_parameters 317
_refine_ls_number_reflns 4506
_refine_ls_number_restraints 1
_refine_ls_restrained_S_all 0.988
_refine_ls_R_factor_all 0.1183
_refine_ls_R_factor_gt 0.0518
_refine_ls_shift/su_max 0.000
_refine_ls_shift/su_mean 0.000
_refine_ls_structure_factor_coef Fsqd
_refine_ls_weighting_details 'w=1/[\s^2^(Fo^2^)+(0.0631P)^2^+8.4598P] where P=(Fo^2^+2Fc^2^)/3'
_refine_ls_weighting_scheme calc
_refine_ls_wR_factor_gt 0.1192
_refine_ls_wR_factor_ref 0.1467
_reflns_number_gt 2576
_reflns_number_total 4506
_reflns_threshold_expression I>2\s(I)
_cod_data_source_file wm2111.cif
_cod_data_source_block I
_cod_original_sg_symbol_H-M 'C 2/c'
_cod_database_code 2213987
_cod_database_fobs_code 2213987

loop_
_symmetry_equiv_pos_as_xyz
'x, y, z'
'-x, y, -z+1/2'
'x+1/2, y+1/2, z'
'-x+1/2, y+1/2, -z+1/2'
'-x, -y, -z'
'x, -y, z-1/2'
'-x+1/2, -y+1/2, -z'
'x+1/2, -y+1/2, z-1/2'

loop_
_atom_site_type_symbol
_atom_site_label
_atom_site_fract_x
_atom_site_fract_y
_atom_site_fract_z
_atom_site_U_iso_or_equiv
_atom_site_adp_type
_atom_site_calc_flag
_atom_site_refinement_flags
_atom_site_occupancy
Co Co 0.0000 0.5000 0.5000 0.0259(2) Uani d S 1
O O1 -0.02130(8) 0.3144(3) 0.5593(2) 0.0382(7) Uani d D 1
H H1D -0.0282(11) 0.320(5) 0.618(3) 0.046 Uiso d D 1
O O2 0.02480(8) 0.3480(4) 0.4222(3) 0.0421(8) Uani d . 1
H H2D 0.0147(12) 0.313(6) 0.366(4) 0.050 Uiso d . 1
O O3 0.03873(8) 0.5095(4) 0.6325(2) 0.0400(8) Uani d . 1
H H3A 0.0530(12) 0.587(6) 0.645(4) 0.060 Uiso d . 1
H H3B 0.0410(12) 0.444(6) 0.682(4) 0.060 Uiso d . 1
C C1 -0.01939(13) 0.1553(5) 0.5351(4) 0.0532(14) Uani d . 1
H H1A -0.0185 0.1445 0.4625 0.080 Uiso calc R 1
H H1B -0.0388 0.1021 0.5446 0.080 Uiso calc R 1
H H1C 0.0005 0.1109 0.5817 0.080 Uiso calc R 1
C C2 0.05817(12) 0.3240(7) 0.4397(4) 0.0681(17) Uani d . 1
H H2A 0.0662 0.3815 0.3883 0.102 Uiso calc R 1
H H2B 0.0623 0.2149 0.4330 0.102 Uiso calc R 1
H H2C 0.0696 0.3585 0.5102 0.102 Uiso calc R 1
P P1 0.07186(3) 0.84064(12) 0.27597(8) 0.0261(3) Uani d . 1
O O4 0.09320(6) 0.7848(3) 0.1977(2) 0.0278(6) Uani d . 1
O O5 0.10030(6) 0.8622(3) 0.3853(2) 0.0279(6) Uani d . 1
O O6 0.04962(7) 0.7097(3) 0.2814(2) 0.0308(7) Uani d . 1
O O7 0.05750(6) 0.9960(3) 0.2485(2) 0.0333(7) Uani d . 1
C C3 0.15083(9) 0.8126(4) 0.2862(3) 0.0229(8) Uani d . 1
C C4 0.12404(9) 0.8498(4) 0.2035(3) 0.0264(9) Uani d . 1
C C5 0.12665(10) 0.9437(5) 0.1196(3) 0.0311(9) Uani d . 1
H H5 0.1079 0.9645 0.0633 0.037 Uiso calc R 1
C C6 0.15689(10) 1.0049(5) 0.1208(3) 0.0347(10) Uani d . 1
H H6 0.1590 1.0657 0.0638 0.042 Uiso calc R 1
C C7 0.18505(10) 0.9783(4) 0.2061(3) 0.0308(9) Uani d . 1
C C8 0.21623(11) 1.0472(5) 0.2093(4) 0.0381(11) Uani d . 1
H H8A 0.2184 1.1081 0.1525 0.046 Uiso calc R 1
C C9 0.24276(11) 1.0259(5) 0.2937(4) 0.0432(12) Uani d . 1
H H9A 0.2633 1.0715 0.2949 0.052 Uiso calc R 1
C C10 0.23970(11) 0.9358(5) 0.3792(4) 0.0401(11) Uani d . 1
H H10A 0.2581 0.9223 0.4379 0.048 Uiso calc R 1
C C11 0.21021(10) 0.8677(5) 0.3778(3) 0.0322(10) Uani d . 1
H H11 0.2086 0.8086 0.4361 0.039 Uiso calc R 1
C C12 0.18207(9) 0.8835(4) 0.2913(3) 0.0256(9) Uani d . 1
C C13 0.14619(9) 0.7076(4) 0.3716(3) 0.0233(8) Uani d . 1
C C14 0.12153(10) 0.7362(4) 0.4189(3) 0.0258(9) Uani d . 1
C C15 0.11689(10) 0.6481(5) 0.5036(3) 0.0325(10) Uani d . 1
H H15 0.0999 0.6733 0.5352 0.039 Uiso calc R 1
C C16 0.13723(11) 0.5265(5) 0.5390(3) 0.0362(10) Uani d . 1
H H16 0.1351 0.4710 0.5982 0.043 Uiso calc R 1
C C17 0.16142(10) 0.4822(4) 0.4885(3) 0.0312(9) Uani d . 1
C C18 0.18039(11) 0.3463(5) 0.5177(4) 0.0397(11) Uani d . 1
H H18 0.1781 0.2889 0.5760 0.048 Uiso calc R 1
C C19 0.20178(12) 0.2974(5) 0.4635(4) 0.0465(13) Uani d . 1
H H19 0.2138 0.2057 0.4836 0.056 Uiso calc R 1
C C20 0.20605(11) 0.3825(5) 0.3777(4) 0.0409(11) Uani d . 1
H H20 0.2209 0.3479 0.3401 0.049 Uiso calc R 1
C C21 0.18852(10) 0.5168(4) 0.3486(3) 0.0320(9) Uani d . 1
H H21 0.1916 0.5734 0.2911 0.038 Uiso calc R 1
C C22 0.16599(9) 0.5716(4) 0.4030(3) 0.0255(9) Uani d . 1
O O8 0.08231(7) 0.7421(3) 0.6938(3) 0.0385(8) Uani d . 1
H H8B 0.0747(11) 0.826(5) 0.702(4) 0.046 Uiso d . 1
C C23 0.11277(12) 0.7125(6) 0.7674(4) 0.0559(14) Uani d . 1
H H23A 0.1307 0.7326 0.7354 0.084 Uiso calc R 1
H H23B 0.1136 0.6054 0.7894 0.084 Uiso calc R 1
H H23C 0.1151 0.7789 0.8282 0.084 Uiso calc R 1
O O9 0.0000(2) 0.1564(4) 0.2500(8) 0.0335(9) Uani d SR 1
H H9B 0.0193 0.0954 0.2435 0.050 Uiso d . 1

loop_
_atom_site_aniso_label
_atom_site_aniso_U_11
_atom_site_aniso_U_22
_atom_site_aniso_U_33
_atom_site_aniso_U_12
_atom_site_aniso_U_13
_atom_site_aniso_U_23
Co 0.0305(4) 0.0208(4) 0.0277(4) -0.0006(3) 0.0104(3) -0.0001(3)
O1 0.058(2) 0.0227(15) 0.0414(18) -0.0052(14) 0.0267(16) 0.0016(14)
O2 0.0330(18) 0.049(2) 0.045(2) -0.0008(15) 0.0105(15) -0.0194(16)
O3 0.050(2) 0.0264(17) 0.0384(18) -0.0094(15) 0.0023(15) 0.0069(14)
C1 0.077(4) 0.030(3) 0.062(3) -0.001(2) 0.035(3) -0.002(2)
C2 0.043(3) 0.096(5) 0.063(4) 0.017(3) 0.010(3) -0.030(3)
P1 0.0264(6) 0.0216(5) 0.0317(6) -0.0004(4) 0.0102(5) -0.0011(4)
O4 0.0237(14) 0.0331(15) 0.0264(15) -0.0022(12) 0.0065(12) -0.0028(12)
O5 0.0322(15) 0.0231(14) 0.0281(15) 0.0023(12) 0.0075(12) -0.0038(12)
O6 0.0321(16) 0.0269(15) 0.0356(16) -0.0092(12) 0.0131(13) -0.0031(12)
O7 0.0267(15) 0.0246(15) 0.0483(18) 0.0058(12) 0.0095(13) 0.0076(14)
C3 0.026(2) 0.0181(19) 0.025(2) 0.0021(16) 0.0088(17) -0.0019(16)
C4 0.026(2) 0.025(2) 0.031(2) 0.0027(17) 0.0129(18) -0.0021(17)
C5 0.031(2) 0.030(2) 0.033(2) 0.0070(18) 0.0102(19) 0.0022(18)
C6 0.041(3) 0.029(2) 0.039(2) 0.007(2) 0.020(2) 0.007(2)
C7 0.034(2) 0.026(2) 0.037(2) 0.0030(18) 0.0168(19) -0.0012(18)
C8 0.038(3) 0.035(2) 0.048(3) -0.007(2) 0.023(2) -0.003(2)
C9 0.031(2) 0.043(3) 0.058(3) -0.011(2) 0.017(2) -0.013(2)
C10 0.030(2) 0.037(3) 0.052(3) -0.002(2) 0.008(2) -0.009(2)
C11 0.034(2) 0.026(2) 0.035(2) -0.0004(18) 0.0076(19) -0.0025(18)
C12 0.025(2) 0.0181(19) 0.034(2) 0.0017(16) 0.0088(18) -0.0029(17)
C13 0.027(2) 0.0177(19) 0.023(2) -0.0013(16) 0.0031(17) -0.0012(15)
C14 0.030(2) 0.021(2) 0.026(2) 0.0000(17) 0.0053(18) 0.0007(16)
C15 0.036(2) 0.038(2) 0.026(2) -0.004(2) 0.0128(19) 0.0024(19)
C16 0.045(3) 0.035(3) 0.028(2) -0.009(2) 0.010(2) 0.0058(19)
C17 0.031(2) 0.024(2) 0.033(2) -0.0059(18) -0.0002(18) 0.0045(18)
C18 0.040(3) 0.026(2) 0.047(3) -0.004(2) 0.000(2) 0.013(2)
C19 0.043(3) 0.022(2) 0.066(3) 0.005(2) 0.000(3) 0.005(2)
C20 0.037(3) 0.025(2) 0.058(3) 0.0079(19) 0.006(2) -0.005(2)
C21 0.030(2) 0.023(2) 0.041(2) -0.0015(18) 0.0060(19) 0.0003(19)
C22 0.022(2) 0.0192(19) 0.032(2) -0.0039(16) 0.0027(18) -0.0001(17)
O8 0.0364(18) 0.0285(17) 0.0480(19) 0.0082(13) 0.0069(15) 0.0007(15)
C23 0.044(3) 0.071(4) 0.051(3) 0.017(3) 0.008(3) 0.012(3)
O9 0.028(2) 0.027(2) 0.047(3) 0.000 0.0125(19) 0.000

loop_
_atom_type_symbol
_atom_type_description
_atom_type_scat_dispersion_real
_atom_type_scat_dispersion_imag
_atom_type_scat_source
C C 0.0033 0.0016 'International Tables Vol C Tables 4.2.6.8 and 6.1.1.4'
H H 0.0000 0.0000 'International Tables Vol C Tables 4.2.6.8 and 6.1.1.4'
Co Co 0.3494 0.9721 'International Tables Vol C Tables 4.2.6.8 and 6.1.1.4'
O O 0.0106 0.0060 'International Tables Vol C Tables 4.2.6.8 and 6.1.1.4'
P P 0.1023 0.0942 'International Tables Vol C Tables 4.2.6.8 and 6.1.1.4'

loop_
_geom_angle_atom_site_label_1
_geom_angle_atom_site_label_2
_geom_angle_atom_site_label_3
_geom_angle_site_symmetry_1
_geom_angle_site_symmetry_3
_geom_angle
O3 Co O3 . 5_566 180.00(16)
O3 Co O1 . . 91.81(13)
O3 Co O1 5_566 . 88.19(13)
O3 Co O1 . 5_566 88.19(13)
O3 Co O1 5_566 5_566 91.81(13)
O1 Co O1 . 5_566 180.00(17)
O3 Co O2 . . 93.42(13)
O3 Co O2 5_566 . 86.58(13)
O1 Co O2 . . 90.83(12)
O1 Co O2 5_566 . 89.17(12)
O3 Co O2 . 5_566 86.58(13)
O3 Co O2 5_566 5_566 93.42(13)
O1 Co O2 . 5_566 89.17(12)
O1 Co O2 5_566 5_566 90.83(12)
O2 Co O2 . 5_566 180.00(16)
C1 O1 Co . . 127.4(3)
C1 O1 H1D . . 107(3)
Co O1 H1D . . 123(3)
C2 O2 Co . . 128.8(3)
C2 O2 H2D . . 111(4)
Co O2 H2D . . 118(4)
Co O3 H3A . . 122(3)
Co O3 H3B . . 122(3)
H3A O3 H3B . . 116(5)
O1 C1 H1A . . 109.5
O1 C1 H1B . . 109.5
H1A C1 H1B . . 109.5
O1 C1 H1C . . 109.5
H1A C1 H1C . . 109.5
H1B C1 H1C . . 109.5
O2 C2 H2A . . 109.5
O2 C2 H2B . . 109.5
H2A C2 H2B . . 109.5
O2 C2 H2C . . 109.5
H2A C2 H2C . . 109.5
H2B C2 H2C . . 109.5
O7 P1 O6 . . 119.39(16)
O7 P1 O4 . . 112.08(16)
O6 P1 O4 . . 105.30(15)
O7 P1 O5 . . 105.46(15)
O6 P1 O5 . . 111.56(15)
O4 P1 O5 . . 101.75(14)
C4 O4 P1 . . 120.6(2)
C14 O5 P1 . . 116.4(2)
C4 C3 C12 . . 118.5(3)
C4 C3 C13 . . 119.6(3)
C12 C3 C13 . . 121.8(3)
C3 C4 O4 . . 119.7(3)
C3 C4 C5 . . 122.8(4)
O4 C4 C5 . . 117.4(4)
C6 C5 C4 . . 118.9(4)
C6 C5 H5 . . 120.5
C4 C5 H5 . . 120.5
C5 C6 C7 . . 121.1(4)
C5 C6 H6 . . 119.4
C7 C6 H6 . . 119.4
C6 C7 C12 . . 119.4(4)
C6 C7 C8 . . 121.1(4)
C12 C7 C8 . . 119.5(4)
C9 C8 C7 . . 120.5(4)
C9 C8 H8A . . 119.7
C7 C8 H8A . . 119.7
C8 C9 C10 . . 120.2(4)
C8 C9 H9A . . 119.9
C10 C9 H9A . . 119.9
C11 C10 C9 . . 120.4(4)
C11 C10 H10A . . 119.8
C9 C10 H10A . . 119.8
C10 C11 C12 . . 121.8(4)
C10 C11 H11 . . 119.1
C12 C11 H11 . . 119.1
C11 C12 C7 . . 117.6(4)
C11 C12 C3 . . 123.5(4)
C7 C12 C3 . . 118.9(4)
C14 C13 C22 . . 117.8(3)
C14 C13 C3 . . 119.8(3)
C22 C13 C3 . . 122.3(3)
C13 C14 O5 . . 119.4(3)
C13 C14 C15 . . 123.0(4)
O5 C14 C15 . . 117.5(3)
C16 C15 C14 . . 119.2(4)
C16 C15 H15 . . 120.4
C14 C15 H15 . . 120.4
C15 C16 C17 . . 121.0(4)
C15 C16 H16 . . 119.5
C17 C16 H16 . . 119.5
C16 C17 C18 . . 121.4(4)
C16 C17 C22 . . 119.5(4)
C18 C17 C22 . . 119.0(4)
C19 C18 C17 . . 121.3(4)
C19 C18 H18 . . 119.4
C17 C18 H18 . . 119.4
C18 C19 C20 . . 120.3(4)
C18 C19 H19 . . 119.8
C20 C19 H19 . . 119.8
C21 C20 C19 . . 119.8(4)
C21 C20 H20 . . 120.1
C19 C20 H20 . . 120.1
C20 C21 C22 . . 121.5(4)
C20 C21 H21 . . 119.2
C22 C21 H21 . . 119.2
C21 C22 C17 . . 117.9(4)
C21 C22 C13 . . 122.8(4)
C17 C22 C13 . . 119.1(4)
C23 O8 H8B . . 113(3)
O8 C23 H23A . . 109.5
O8 C23 H23B . . 109.5
H23A C23 H23B . . 109.5
O8 C23 H23C . . 109.5
H23A C23 H23C . . 109.5
H23B C23 H23C . . 109.5

loop_
_geom_bond_atom_site_label_1
_geom_bond_atom_site_label_2
_geom_bond_site_symmetry_2
_geom_bond_distance
_geom_bond_publ_flag
Co O3 . 2.038(3) y
Co O3 5_566 2.038(3) ?
Co O1 . 2.089(3) y
Co O1 5_566 2.089(3) ?
Co O2 . 2.104(3) y
Co O2 5_566 2.104(3) ?
O1 C1 . 1.422(5) ?
O1 H1D . 0.90(3) ?
O2 C2 . 1.367(5) ?
O2 H2D . 0.80(5) ?
O3 H3A . 0.88(5) ?
O3 H3B . 0.85(5) ?
C1 H1A . 0.9700 ?
C1 H1B . 0.9700 ?
C1 H1C . 0.9700 ?
C2 H2A . 0.9700 ?
C2 H2B . 0.9700 ?
C2 H2C . 0.9700 ?
P1 O7 . 1.479(3) y
P1 O6 . 1.481(3) y
P1 O4 . 1.607(3) y
P1 O5 . 1.613(3) y
O4 C4 . 1.389(4) ?
O5 C14 . 1.402(4) ?
C3 C4 . 1.375(5) ?
C3 C12 . 1.429(5) ?
C3 C13 . 1.498(5) ?
C4 C5 . 1.400(5) ?
C5 C6 . 1.367(6) ?
C5 H5 . 0.9400 ?
C6 C7 . 1.411(6) ?
C6 H6 . 0.9400 ?
C7 C12 . 1.422(5) ?
C7 C8 . 1.424(6) ?
C8 C9 . 1.355(6) ?
C8 H8A . 0.9400 ?
C9 C10 . 1.404(6) ?
C9 H9A . 0.9400 ?
C10 C11 . 1.362(6) ?
C10 H10A . 0.9400 ?
C11 C12 . 1.407(5) ?
C11 H11 . 0.9400 ?
C13 C14 . 1.362(5) ?
C13 C22 . 1.435(5) ?
C14 C15 . 1.407(5) ?
C15 C16 . 1.356(6) ?
C15 H15 . 0.9400 ?
C16 C17 . 1.404(6) ?
C16 H16 . 0.9400 ?
C17 C18 . 1.414(6) ?
C17 C22 . 1.420(5) ?
C18 C19 . 1.353(7) ?
C18 H18 . 0.9400 ?
C19 C20 . 1.400(6) ?
C19 H19 . 0.9400 ?
C20 C21 . 1.374(5) ?
C20 H20 . 0.9400 ?
C21 C22 . 1.410(5) ?
C21 H21 . 0.9400 ?
O8 C23 . 1.401(5) ?
O8 H8B . 0.81(5) ?
C23 H23A . 0.9700 ?
C23 H23B . 0.9700 ?
C23 H23C . 0.9700 ?
O9 H9B . 0.9881 ?

loop_
_geom_hbond_atom_site_label_D
_geom_hbond_atom_site_label_H
_geom_hbond_atom_site_label_A
_geom_hbond_site_symmetry_A
_geom_hbond_distance_DH
_geom_hbond_distance_HA
_geom_hbond_distance_DA
_geom_hbond_angle_DHA
O1 H1D O6 5_566 0.90(3) 1.80(4) 2.677(4) 164(4)
O2 H2D O9 . 0.80(5) 2.02(5) 2.777(7) 158(5)
O3 H3A O8 . 0.88(5) 1.82(5) 2.692(4) 170(5)
O3 H3B O6 6_566 0.85(5) 1.83(5) 2.679(4) 172(5)
O8 H8B O7 6_576 0.81(5) 1.87(5) 2.673(4) 168(5)
O9 H9B O7 1_545 0.99 1.80 2.781(9) 172.1
